data_2101978
loop_
_publ_author_name
'Gregson, Richard M.'
'Glidewell, Christopher'
'Ferguson, George'
'Lough, Alan J.'

_publ_section_title
;
 <i>meso</i>-5,5,7,12,12,14-Hexamethyl-1,4,8,11-tetraazacyclotetradecane
 as a building block in supramolecular chemistry; salts formed with
 2,2'-biphenol, 4,4'-biphenol, 4,4'-thiodiphenol,
 4,4'-sulfonyldiphenol, 3- and 4-hydroxybenzoic acids,
 3,5-dihydroxybenzoic acid and phenylphosphonic acid; supramolecular
 structures in zero, one, two and three dimensions
;
_journal_issue 1
_journal_name_full 'Acta Crystallographica Section B'
_journal_page_first 39
_journal_page_last 57
_journal_paper_doi 10.1107/S0108768199006072
_journal_volume 56
_journal_year 2000
_chemical_formula_moiety 'C16 H38 N4 2+, 2(C12 H9 O4 S -), 2(C H4 O)'
_chemical_formula_sum 'C42 H64 N4 O10 S2'
_chemical_formula_weight 849.09
_chemical_name_systematic
;
Meso-5,5,7,12,12,14-hexamethyl-1,4,8,11-tetraazayclotetradecane-
4,4'-tsulfonylbiphenol-methanol (1/2/2)
;
_space_group_IT_number 14
_symmetry_cell_setting monoclinic
_symmetry_space_group_name_Hall '-P 2ybc'
_symmetry_space_group_name_H-M 'P 1 21/c 1'
_cell_angle_alpha 90.00
_cell_angle_beta 101.136(9)
_cell_angle_gamma 90.00
_cell_formula_units_Z 2
_cell_length_a 10.7736(10)
_cell_length_b 18.1167(18)
_cell_length_c 11.5532(14)
_cell_measurement_reflns_used 25
_cell_measurement_temperature 294.0(10)
_cell_measurement_theta_max 13.40
_cell_measurement_theta_min 8.41
_cell_volume 2212.5(4)
_computing_cell_refinement 'SET4 & CELDIM in CAD-4-PC Software (Enraf-Nonius, 1992)'
_computing_data_collection 'CAD-4-PC Software (Enraf-Nonius, 1992)'
_computing_data_reduction 'DATRD2 in NRCVAX96 (Gabe et al., 1989)'
_computing_molecular_graphics 'NRCVAX96, ORTEP (Johnson, 1976), PLATON (Spek, 1998)'
_computing_publication_material 'NRCVAX96, SHELXL97  and WordPerfect macro PREP8 (Ferguson, 1998)'
_computing_structure_refinement 'NRCVAX96 and SHELXL97 (Sheldrick, 1997b)'
_computing_structure_solution 'SHELXS97 (Sheldrick, 1997a)'
_diffrn_ambient_temperature 294.0(10)
_diffrn_measurement_device 'Enraf-Nonius CAD-4'
_diffrn_measurement_method \q/2\q
_diffrn_radiation_monochromator graphite
_diffrn_radiation_source 'X-ray tube'
_diffrn_radiation_type 'Mo K\a'
_diffrn_radiation_wavelength .71073
_diffrn_reflns_av_R_equivalents .010
_diffrn_reflns_av_sigmaI/netI .0853
_diffrn_reflns_limit_h_max 12
_diffrn_reflns_limit_h_min -13
_diffrn_reflns_limit_k_max 21
_diffrn_reflns_limit_k_min 0
_diffrn_reflns_limit_l_max 13
_diffrn_reflns_limit_l_min 0
_diffrn_reflns_number 4294
_diffrn_reflns_theta_full 25.42
_diffrn_reflns_theta_max 25.42
_diffrn_reflns_theta_min 2.12
_diffrn_standards_decay_% 'no decay, variation  .5'
_diffrn_standards_interval_time 120
_diffrn_standards_number 3
_exptl_absorpt_coefficient_mu .180
_exptl_absorpt_correction_T_max 1.0000
_exptl_absorpt_correction_T_min 1.0000
_exptl_absorpt_correction_type none
_exptl_crystal_colour colourless
_exptl_crystal_density_diffrn 1.275
_exptl_crystal_density_method 'not measured'
_exptl_crystal_description plate
_exptl_crystal_F_000 912
_exptl_crystal_size_max .42
_exptl_crystal_size_mid .33
_exptl_crystal_size_min .12
_refine_diff_density_max .192
_refine_diff_density_min -.209
_refine_ls_extinction_coef .0022(6)
_refine_ls_extinction_method SHELXL
_refine_ls_goodness_of_fit_ref .958
_refine_ls_hydrogen_treatment constr
_refine_ls_matrix_type full
_refine_ls_number_parameters 266
_refine_ls_number_reflns 4091
_refine_ls_number_restraints 0
_refine_ls_restrained_S_all .958
_refine_ls_R_factor_all .1209
_refine_ls_R_factor_gt .0461
_refine_ls_shift/su_max .000
_refine_ls_shift/su_mean .000
_refine_ls_structure_factor_coef Fsqd
_refine_ls_weighting_details 'calc w=1/[\s^2^(Fo^2^)+(0.0464P)^2^] where P=(Fo^2^+2Fc^2^)/3'
_refine_ls_weighting_scheme calc
_refine_ls_wR_factor_ref .1077
_reflns_number_gt 2056
_reflns_number_total 4091
_reflns_threshold_expression >2\s(I)
_cod_data_source_file na0090.cif
_cod_data_source_block 3
_cod_original_sg_symbol_H-M 'P 21/c'
_cod_database_code 2101978

loop_
_symmetry_equiv_pos_as_xyz
'x, y, z'
'-x, y+1/2, -z+1/2'
'-x, -y, -z'
'x, -y+1/2, z+1/2'

loop_
_atom_site_label
_atom_site_fract_x
_atom_site_fract_y
_atom_site_fract_z
_atom_site_U_iso_or_equiv
_atom_site_adp_type
_atom_site_calc_flag
_atom_site_refinement_flags
_atom_site_occupancy
_atom_site_type_symbol
S1 .12553(6) .89368(4) .34940(7) .0536(2) Uani d . 1 S
O11 .16511(18) .95631(11) .4244(2) .0697(6) Uani d . 1 O
O12 .07782(18) .90481(12) .22571(18) .0744(7) Uani d . 1 O
O14 -.25498(17) .73319(12) .55205(18) .0585(6) Uani d . 1 O
O24 .55381(16) .68715(10) .40051(17) .0529(5) Uani d . 1 O
C11 .0089(2) .84660(15) .4081(2) .0430(7) Uani d . 1 C
C12 .0087(2) .85016(16) .5273(2) .0541(8) Uani d . 1 C
C13 -.0800(2) .81227(17) .5732(3) .0536(8) Uani d . 1 C
C14 -.1693(2) .76907(15) .5021(3) .0436(7) Uani d . 1 C
C15 -.1696(2) .76611(15) .3826(3) .0511(8) Uani d . 1 C
C16 -.0804(2) .80436(15) .3360(3) .0500(7) Uani d . 1 C
C21 .2533(2) .83232(15) .3628(2) .0439(7) Uani d . 1 C
C22 .2566(2) .77856(16) .2790(2) .0475(7) Uani d . 1 C
C23 .3575(2) .73059(15) .2908(2) .0465(7) Uani d . 1 C
C24 .4580(2) .73362(15) .3884(2) .0418(7) Uani d . 1 C
C25 .4507(2) .78793(15) .4723(2) .0480(7) Uani d . 1 C
C26 .3513(2) .83619(15) .4601(2) .0478(7) Uani d . 1 C
N1 .44820(18) .45871(11) .33281(17) .0393(5) Uani d . 1 N
C2 .5272(2) .39114(15) .3512(2) .0478(7) Uani d . 1 C
C3 .6582(2) .40787(15) .4161(2) .0480(7) Uani d . 1 C
N4 .65792(17) .43864(11) .53316(17) .0385(5) Uani d . 1 N
C5 .7825(2) .46690(15) .5974(2) .0431(7) Uani d . 1 C
C51 .8873(2) .40913(17) .6078(3) .0637(9) Uani d . 1 C
C52 .8187(3) .53498(16) .5328(3) .0591(8) Uani d . 1 C
C6 .7658(2) .48685(15) .7233(2) .0452(7) Uani d . 1 C
C7 .6822(2) .55211(15) .7397(2) .0445(7) Uani d . 1 C
C71 .6739(3) .56244(17) .8682(2) .0611(8) Uani d . 1 C
O1 .55273(19) .58024(11) .2460(2) .0651(6) Uani d . 1 O
C1 .6612(3) .58121(18) .1940(3) .0766(10) Uani d . 1 C
H14 -.3122 .7177 .5004 .088 Uiso calc R 1 H
H12 .0691 .8784 .5764 .065 Uiso calc R 1 H
H13 -.0803 .8156 .6535 .064 Uiso calc R 1 H
H15 -.2304 .7381 .3334 .061 Uiso calc R 1 H
H16 -.0804 .8017 .2556 .060 Uiso calc R 1 H
H22 .1906 .7747 .2143 .057 Uiso calc R 1 H
H23 .3591 .6953 .2327 .056 Uiso calc R 1 H
H25 .5151 .7915 .5384 .058 Uiso calc R 1 H
H26 .3494 .8719 .5175 .057 Uiso calc R 1 H
H1A .4886 .4929 .2973 .047 Uiso calc R 1 H
H1E .4409 .4767 .4038 .047 Uiso calc R 1 H
H2A .5314 .3694 .2753 .057 Uiso calc R 1 H
H2B .4884 .3554 .3957 .057 Uiso calc R 1 H
H3A .7081 .3629 .4242 .058 Uiso calc R 1 H
H3B .6976 .4428 .3707 .058 Uiso calc R 1 H
H4A .6310 .4035 .5776 .046 Uiso calc R 1 H
H51A .8643 .3665 .6482 .096 Uiso calc R 1 H
H51B .9647 .4294 .6512 .096 Uiso calc R 1 H
H51C .8987 .3952 .5303 .096 Uiso calc R 1 H
H52A .7526 .5712 .5264 .089 Uiso calc R 1 H
H52B .8300 .5211 .4554 .089 Uiso calc R 1 H
H52C .8961 .5554 .5762 .089 Uiso calc R 1 H
H6A .7323 .4437 .7564 .054 Uiso calc R 1 H
H6B .8492 .4961 .7702 .054 Uiso calc R 1 H
H7 .7187 .5968 .7122 .053 Uiso calc R 1 H
H71A .6205 .6039 .8756 .092 Uiso calc R 1 H
H71B .7570 .5711 .9138 .092 Uiso calc R 1 H
H71C .6390 .5188 .8965 .092 Uiso calc R 1 H
H1 .5562 .6146 .2927 .098 Uiso calc R 1 H
H1P .6652 .6273 .1540 .115 Uiso calc R 1 H
H1Q .6565 .5414 .1385 .115 Uiso calc R 1 H
H1R .7355 .5756 .2543 .115 Uiso calc R 1 H

loop_
_atom_site_aniso_label
_atom_site_aniso_U_11
_atom_site_aniso_U_22
_atom_site_aniso_U_33
_atom_site_aniso_U_12
_atom_site_aniso_U_13
_atom_site_aniso_U_23
S1 .0417(4) .0549(5) .0651(5) .0014(4) .0125(4) .0151(5)
O11 .0586(13) .0428(12) .1096(18) -.0072(10) .0212(12) -.0038(13)
O12 .0545(12) .1019(18) .0669(15) .0117(12) .0120(11) .0400(13)
O14 .0468(12) .0661(14) .0639(14) -.0070(10) .0137(10) .0121(12)
O24 .0470(11) .0442(11) .0693(14) .0017(10) .0159(10) -.0059(10)
C11 .0358(14) .0457(17) .0475(18) -.0007(13) .0080(13) .0013(14)
C12 .0425(16) .066(2) .051(2) -.0096(15) .0012(14) -.0031(16)
C13 .0474(17) .073(2) .0397(17) -.0038(16) .0053(14) .0030(16)
C14 .0352(15) .0465(18) .0497(19) .0038(13) .0094(14) .0055(15)
C15 .0447(16) .0507(18) .058(2) -.0069(14) .0092(14) -.0109(16)
C16 .0490(16) .0570(19) .0464(18) -.0013(15) .0151(14) -.0065(16)
C21 .0369(14) .0482(17) .0471(18) -.0049(13) .0095(13) .0045(15)
C22 .0442(16) .0549(19) .0422(17) -.0112(14) .0050(13) .0065(16)
C23 .0544(17) .0437(17) .0435(18) -.0109(14) .0147(15) -.0040(14)
C24 .0408(15) .0387(16) .0484(18) -.0080(13) .0143(14) .0018(14)
C25 .0383(15) .0535(19) .0489(18) -.0039(14) .0004(13) -.0054(15)
C26 .0469(16) .0503(18) .0471(18) .0001(14) .0109(14) -.0072(15)
N1 .0423(12) .0420(13) .0342(12) -.0043(10) .0090(10) -.0067(11)
C2 .0549(17) .0403(16) .0479(17) .0043(14) .0094(14) -.0084(14)
C3 .0463(16) .0526(18) .0453(17) .0089(14) .0093(13) -.0094(14)
N4 .0389(12) .0405(13) .0379(12) -.0043(10) .0119(10) -.0024(11)
C5 .0352(14) .0462(17) .0479(17) -.0013(13) .0084(12) .0034(14)
C51 .0408(16) .082(2) .069(2) .0125(16) .0116(15) .0064(18)
C52 .0552(18) .068(2) .0537(19) -.0193(16) .0099(15) .0037(17)
C6 .0393(15) .0519(18) .0413(16) -.0054(13) -.0004(12) .0040(14)
C7 .0475(16) .0437(16) .0382(16) -.0109(14) -.0016(13) -.0036(14)
C71 .072(2) .068(2) .0407(18) -.0038(17) .0042(15) -.0094(17)
O1 .0729(14) .0505(14) .0814(17) -.0097(11) .0388(13) -.0123(11)
C1 .091(2) .080(3) .070(2) .019(2) .043(2) .0108(19)

loop_
_atom_type_symbol
_atom_type_description
_atom_type_scat_dispersion_real
_atom_type_scat_dispersion_imag
_atom_type_scat_source
C C .0033 .0016 'International Tables Vol C Tables 4.2.6.8 and 6.1.1.4'
H H .0000 .0000 'International Tables Vol C Tables 4.2.6.8 and 6.1.1.4'
N N .0061 .0033 'International Tables Vol C Tables 4.2.6.8 and 6.1.1.4'
O O .0106 .0060 'International Tables Vol C Tables 4.2.6.8 and 6.1.1.4'
S S .1246 .1234 'International Tables Vol C Tables 4.2.6.8 and 6.1.1.4'

loop_
_geom_angle_atom_site_label_1
_geom_angle_atom_site_label_2
_geom_angle_atom_site_label_3
_geom_angle_site_symmetry_1
_geom_angle_site_symmetry_3
_geom_angle
_geom_angle_publ_flag
O12 S1 O11 . . 119.68(14) yes
O12 S1 C21 . . 107.50(13) no
O11 S1 C21 . . 108.07(13) no
O12 S1 C11 . . 107.86(13) no
O11 S1 C11 . . 107.46(13) no
C21 S1 C11 . . 105.41(13) yes
C16 C11 C12 . . 119.6(2) no
C16 C11 S1 . . 120.2(2) no
C12 C11 S1 . . 120.1(2) no
C13 C12 C11 . . 120.1(3) no
C12 C13 C14 . . 120.9(3) no
O14 C14 C15 . . 122.7(3) yes
O14 C14 C13 . . 118.3(3) yes
C15 C14 C13 . . 118.9(3) no
C16 C15 C14 . . 120.3(3) no
C15 C16 C11 . . 120.1(3) no
C22 C21 C26 . . 119.1(3) no
C22 C21 S1 . . 120.9(2) no
C26 C21 S1 . . 120.1(2) no
C23 C22 C21 . . 120.2(3) no
C22 C23 C24 . . 121.7(3) no
O24 C24 C25 . . 121.7(2) yes
O24 C24 C23 . . 121.7(3) yes
C25 C24 C23 . . 116.5(2) no
C26 C25 C24 . . 121.8(3) no
C25 C26 C21 . . 120.6(3) no
C2 N1 C7 . 3_666 114.91(19) no
N1 C2 C3 . . 111.4(2) no
N4 C3 C2 . . 111.7(2) no
C3 N4 C5 . . 115.30(19) no
N4 C5 C51 . . 112.6(2) no
N4 C5 C52 . . 108.9(2) no
C51 C5 C52 . . 109.7(2) no
N4 C5 C6 . . 106.92(19) no
C51 C5 C6 . . 107.8(2) no
C52 C5 C6 . . 111.0(2) no
C7 C6 C5 . . 118.7(2) no
N1 C7 C71 3_666 . 109.7(2) no
N1 C7 C6 3_666 . 110.0(2) no
C71 C7 C6 . . 111.5(2) no

loop_
_geom_bond_atom_site_label_1
_geom_bond_atom_site_label_2
_geom_bond_site_symmetry_2
_geom_bond_distance
_geom_bond_publ_flag
S1 O12 . 1.436(2) yes
S1 O11 . 1.441(2) yes
S1 C21 . 1.753(3) yes
S1 C11 . 1.759(3) yes
O14 C14 . 1.347(3) yes
O24 C24 . 1.318(3) yes
C11 C16 . 1.377(4) no
C11 C12 . 1.379(4) no
C12 C13 . 1.364(4) no
C13 C14 . 1.381(4) no
C14 C15 . 1.380(4) no
C15 C16 . 1.376(4) no
C21 C22 . 1.378(4) no
C21 C26 . 1.387(4) no
C22 C23 . 1.377(4) no
C23 C24 . 1.406(4) no
C24 C25 . 1.394(4) no
C25 C26 . 1.369(4) no
N1 C2 . 1.483(3) yes
N1 C7 3_666 1.503(3) yes
C2 C3 . 1.496(3) no
C3 N4 . 1.463(3) yes
N4 C5 . 1.493(3) yes
C5 C51 . 1.527(4) no
C5 C52 . 1.530(4) no
C5 C6 . 1.543(4) no
C6 C7 . 1.520(4) no
C7 N1 3_666 1.503(3) no
C7 C71 . 1.516(3) no
O1 C1 . 1.413(3) yes

loop_
_geom_hbond_atom_site_label_D
_geom_hbond_atom_site_label_H
_geom_hbond_atom_site_label_A
_geom_hbond_site_symmetry_A
_geom_hbond_distance_DH
_geom_hbond_distance_HA
_geom_hbond_distance_DA
_geom_hbond_angle_DHA
_geom_hbond_publ_flag
N1 H1A O1 . .90 1.87 2.749(3) 166 yes
N1 H1E N4 3_666 .90 2.08 2.801(3) 137 yes
O1 H1 O24 . .82 1.81 2.632(3) 175 yes
O14 H14 O24 1_455 .82 1.75 2.571(3) 174 yes
C2 H2B O24 3_666 .97 2.60 3.460(3) 148 no
C16 H16 O12 . .93 2.60 2.946(3) 103 no
C26 H26 O11 . .93 2.57 2.934(3) 104 no
C52 H52C O12 4_665 .96 2.46 3.398(4) 167 no

loop_
_geom_torsion_atom_site_label_1
_geom_torsion_atom_site_label_2
_geom_torsion_atom_site_label_3
_geom_torsion_atom_site_label_4
_geom_torsion_site_symmetry_1
_geom_torsion_site_symmetry_4
_geom_torsion
_geom_torsion_publ_flag
O12 S1 C11 C16 . . 23.8(3) no
O11 S1 C11 C16 . . 154.1(2) no
C21 S1 C11 C16 . . -90.8(2) yes
O12 S1 C11 C12 . . -158.0(2) no
O11 S1 C11 C12 . . -27.8(3) no
C21 S1 C11 C12 . . 87.3(3) yes
C16 C11 C12 C13 . . -.3(4) no
S1 C11 C12 C13 . . -178.5(2) no
C11 C12 C13 C14 . . 1.0(4) no
C12 C13 C14 O14 . . -179.7(3) no
C12 C13 C14 C15 . . -1.6(4) no
O14 C14 C15 C16 . . 179.5(2) no
C13 C14 C15 C16 . . 1.5(4) no
C14 C15 C16 C11 . . -.8(4) no
C12 C11 C16 C15 . . .2(4) no
S1 C11 C16 C15 . . 178.4(2) no
O12 S1 C21 C22 . . -31.1(3) no
O11 S1 C21 C22 . . -161.6(2) no
C11 S1 C21 C22 . . 83.7(2) yes
O12 S1 C21 C26 . . 150.5(2) no
O11 S1 C21 C26 . . 20.0(3) no
C11 S1 C21 C26 . . -94.6(2) yes
C26 C21 C22 C23 . . -1.5(4) no
S1 C21 C22 C23 . . -179.8(2) no
C21 C22 C23 C24 . . 1.3(4) no
C22 C23 C24 O24 . . 179.2(2) no
C22 C23 C24 C25 . . -.3(4) no
O24 C24 C25 C26 . . -179.9(2) no
C23 C24 C25 C26 . . -.4(4) no
C24 C25 C26 C21 . . .2(4) no
C22 C21 C26 C25 . . .7(4) no
S1 C21 C26 C25 . . 179.1(2) no
C7 N1 C2 C3 3_666 . 175.7(2) no
N1 C2 C3 N4 . . 60.9(3) no
C2 C3 N4 C5 . . -171.7(2) no
C3 N4 C5 C51 . . -54.4(3) no
C3 N4 C5 C52 . . 67.5(3) no
C3 N4 C5 C6 . . -172.6(2) no
N4 C5 C6 C7 . . -68.4(3) no
C51 C5 C6 C7 . . 170.3(2) no
C52 C5 C6 C7 . . 50.2(3) no
C5 C6 C7 N1 . 3_666 56.7(3) no
C5 C6 C7 C71 . . 178.6(2) no
